data_1537439
loop_
_publ_author_name
'Hostachy, A.'
'Coing-Boyat, J.'

_publ_section_title
;
 Structure cristalline de Cu3 Te O6
;
_journal_name_full
;
Comptes Rendus Hebdomadaires des Seances de l'Academie des Sciences, Serie B
;
_journal_page_first 1435
_journal_page_last 1438
_journal_volume 267
_journal_year 1968
_chemical_formula_sum 'Cu3 O6 Te'
_chemical_name_systematic 'Cu3 Te O6'
_space_group_IT_number 206
_symmetry_space_group_name_Hall '-I 2b 2c 3'
_symmetry_space_group_name_H-M 'I a -3'
_cell_angle_alpha 90
_cell_angle_beta 90
_cell_angle_gamma 90
_cell_formula_units_Z 8
_cell_length_a 9.537
_cell_length_b 9.537
_cell_length_c 9.537
_cell_volume 867.432
_citation_journal_id_ASTM CHDBAN
_cod_data_source_file Hostachy_CHDBAN_1968_1604.cif
_cod_data_source_block Cu3O6Te1
_cod_original_cell_volume 867.4318
_cod_original_formula_sum 'Cu3 O6 Te1'
_cod_database_code 1537439

loop_
_symmetry_equiv_pos_as_xyz
x,y,z
-x,-y+1/2,z
x,-y,-z+1/2
-x,y+1/2,-z+1/2
z,x,y
-z,-x+1/2,y
z,-x,-y+1/2
-z,x+1/2,-y+1/2
y,z,x
y,-z,-x+1/2
-y,z+1/2,-x+1/2
-y+1/2,-z,x+1/2
-x,-y,-z
x,y-1/2,-z
-x,y,z-1/2
x,-y-1/2,z-1/2
-z,-x,-y
z,x-1/2,-y
-z,x,y-1/2
z,-x-1/2,y-1/2
-y,-z,-x
-y,z,x-1/2
y,-z-1/2,x-1/2
y-1/2,z,-x-1/2
x+1/2,y+1/2,z+1/2
-x+1/2,-y+1,z+1/2
x+1/2,-y+1/2,-z+1
-x+1/2,y+1,-z+1
z+1/2,x+1/2,y+1/2
-z+1/2,-x+1,y+1/2
z+1/2,-x+1/2,-y+1
-z+1/2,x+1,-y+1
y+1/2,z+1/2,x+1/2
y+1/2,-z+1/2,-x+1
-y+1/2,z+1,-x+1
-y+1,-z+1/2,x+1
-x+1/2,-y+1/2,-z+1/2
x+1/2,y,-z+1/2
-x+1/2,y+1/2,z
x+1/2,-y,z
-z+1/2,-x+1/2,-y+1/2
z+1/2,x,-y+1/2
-z+1/2,x+1/2,y
z+1/2,-x,y
-y+1/2,-z+1/2,-x+1/2
-y+1/2,z+1/2,x
y+1/2,-z,x
y,z+1/2,-x

loop_
_atom_site_label
_atom_site_type_symbol
_atom_site_fract_x
_atom_site_fract_y
_atom_site_fract_z
_atom_site_occupancy
_atom_site_U_iso_or_equiv
O1 O-2 0.375 0.185 0.392 1 0.0
Te1 Te+6 0.25 0.25 0.25 1 0.0
Cu1 Cu+2 0.968 0 0.25 1 0.0
